data_4113578
loop_
_publ_author_name
'Katharina M. Fromm'
'Estelle D. Gueneau'
'Gerald Bernardinelli'
'Helmut Goesmann'
'J. Weber'
'M.-J. Mayor-L\'opez'
'P. Boulet'
'H. Chermette'

_publ_contact_author
;
        Fromm Katharina M.
        Department for Inorganic Chemistry
        University of Geneva, Sciences II
        30, Quai Ernest-Ansermet
        CH-1211 Geneva 4
        Switzerland
;
_publ_contact_author_email katharina.fromm@chiam.unige.ch
_publ_contact_author_fax '041 22 702-6069'
_publ_contact_author_phone '041 22 702-6032'
_publ_section_title
;
 Understanding the Formation of New Clusters of Alkali and Alkaline Earth
 Metals: A New Synthetic Approach, Single-Crystal Structures, and
 Theoretical Calculations
;
_journal_name_full 'Journal of the American Chemical Society'
_journal_page_first 3593
_journal_page_last 3604
_journal_paper_doi 10.1021/ja0205737
_journal_volume 125
_journal_year 2003
_chemical_formula_sum 'C36 H74 I4 O11 Sr3'
_chemical_formula_weight 1453.41
_chemical_name_systematic
; 
 ? 
;
_space_group_IT_number 148
_symmetry_cell_setting trigonal
_symmetry_space_group_name_Hall '-R 3'
_symmetry_space_group_name_H-M 'R -3 :H'
_atom_sites_solution_hydrogens geom
_atom_sites_solution_primary direct
_atom_sites_solution_secondary difmap
_audit_creation_method SHELXL-97
_cell_angle_alpha 90.00
_cell_angle_beta 90.00
_cell_angle_gamma 120.00
_cell_formula_units_Z 6
_cell_length_a 19.136(3)
_cell_length_b 19.136(3)
_cell_length_c 25.373(5)
_cell_measurement_temperature 223(2)
_cell_volume 8046(2)
_computing_structure_refinement 'SHELXL-97 (Sheldrick, 1997)'
_computing_structure_solution 'SHELXS-97 (Sheldrick, 1990)'
_diffrn_ambient_temperature 223(2)
_diffrn_measured_fraction_theta_full 0.999
_diffrn_measured_fraction_theta_max 0.999
_diffrn_radiation_monochromator graphite
_diffrn_radiation_source 'fine-focus sealed tube'
_diffrn_radiation_type MoK\a
_diffrn_radiation_wavelength 0.71073
_diffrn_reflns_av_R_equivalents 0.0000
_diffrn_reflns_av_sigmaI/netI 0.0226
_diffrn_reflns_limit_h_max 23
_diffrn_reflns_limit_h_min 0
_diffrn_reflns_limit_k_max 23
_diffrn_reflns_limit_k_min 0
_diffrn_reflns_limit_l_max 35
_diffrn_reflns_limit_l_min -35
_diffrn_reflns_number 5186
_diffrn_reflns_theta_full 29.90
_diffrn_reflns_theta_max 29.90
_diffrn_reflns_theta_min 2.02
_exptl_absorpt_coefficient_mu 5.319
_exptl_crystal_colour colorless
_exptl_crystal_density_diffrn 1.800
_exptl_crystal_F_000 4224
_refine_diff_density_max 4.147
_refine_diff_density_min -4.111
_refine_diff_density_rms 0.583
_refine_ls_extinction_coef 0.00011(14)
_refine_ls_extinction_expression Fc^*^=kFc[1+0.001xFc^2^\l^3^/sin(2\q)]^-1/4^
_refine_ls_extinction_method SHELXL
_refine_ls_goodness_of_fit_ref 4.533
_refine_ls_hydrogen_treatment mixed
_refine_ls_matrix_type full
_refine_ls_number_parameters 169
_refine_ls_number_reflns 5186
_refine_ls_number_restraints 0
_refine_ls_restrained_S_all 4.533
_refine_ls_R_factor_all 0.2060
_refine_ls_R_factor_gt 0.1631
_refine_ls_shift/su_max 1.921
_refine_ls_shift/su_mean 0.030
_refine_ls_structure_factor_coef Fsqd
_refine_ls_weighting_details 'calc w=1/[\s^2^(Fo^2^)+(0.1000P)^2^+0.0000P] where P=(Fo^2^+2Fc^2^)/3'
_refine_ls_weighting_scheme calc
_refine_ls_wR_factor_gt 0.4797
_refine_ls_wR_factor_ref 0.5294
_reflns_number_gt 4008
_reflns_number_total 5186
_reflns_threshold_expression >2sigma(I)
_cod_data_source_file ja0205737_1.cif
_cod_data_source_block compound_[Sr3I3(OH)2(thf)9]I
_cod_original_sg_symbol_H-M 'R -3'
_cod_database_code 4113578

loop_
_symmetry_equiv_pos_as_xyz
'x, y, z'
'-y, x-y, z'
'-x+y, -x, z'
'x+2/3, y+1/3, z+1/3'
'-y+2/3, x-y+1/3, z+1/3'
'-x+y+2/3, -x+1/3, z+1/3'
'x+1/3, y+2/3, z+2/3'
'-y+1/3, x-y+2/3, z+2/3'
'-x+y+1/3, -x+2/3, z+2/3'
'-x, -y, -z'
'y, -x+y, -z'
'x-y, x, -z'
'-x+2/3, -y+1/3, -z+1/3'
'y+2/3, -x+y+1/3, -z+1/3'
'x-y+2/3, x+1/3, -z+1/3'
'-x+1/3, -y+2/3, -z+2/3'
'y+1/3, -x+y+2/3, -z+2/3'
'x-y+1/3, x+2/3, -z+2/3'

loop_
_atom_site_label
_atom_site_type_symbol
_atom_site_fract_x
_atom_site_fract_y
_atom_site_fract_z
_atom_site_U_iso_or_equiv
_atom_site_adp_type
_atom_site_occupancy
_atom_site_symmetry_multiplicity
_atom_site_calc_flag
_atom_site_refinement_flags
I1 I 0.86860(7) 0.33349(7) 0.08299(5) 0.0416(5) Uani 1 1 d .
Sr1 Sr 0.66688(8) 0.22073(9) 0.08336(6) 0.0295(5) Uani 1 1 d .
O1 O 0.6667 0.3333 0.1316(8) 0.031(4) Uani 1 3 d S
O2 O 0.6667 0.3333 0.0315(7) 0.032(4) Uani 1 3 d S
H1 H 0.6667 0.3333 0.163(9) 0.00(5) Uiso 1 3 d S
H2 H 0.6667 0.3333 -0.014(8) 0.00(5) Uiso 1 3 d S
O3 O 0.6658(9) 0.0830(8) 0.0812(6) 0.059(5) Uani 1 1 d .
C1 C 0.608(3) 0.0100(17) 0.1127(16) 0.14(2) Uani 1 1 d .
H1A H 0.6181 0.0185 0.1506 0.169 Uiso 1 1 calc R
H1B H 0.5516 -0.0064 0.1052 0.169 Uiso 1 1 calc R
C2 C 0.631(4) -0.050(2) 0.0910(12) 0.27(4) Uani 1 1 d .
H2A H 0.5879 -0.0856 0.0668 0.321 Uiso 1 1 calc R
H2B H 0.6304 -0.0829 0.1205 0.321 Uiso 1 1 calc R
C3 C 0.7107(19) -0.019(2) 0.0622(11) 0.125(15) Uani 1 1 d .
H3A H 0.7053 -0.0451 0.0278 0.150 Uiso 1 1 calc R
H3B H 0.7524 -0.0212 0.0835 0.150 Uiso 1 1 calc R
C4 C 0.720(3) 0.064(2) 0.0586(18) 0.16(2) Uani 1 1 d .
H4A H 0.7731 0.1019 0.0732 0.187 Uiso 1 1 calc R
H4B H 0.7223 0.0768 0.0210 0.187 Uiso 1 1 calc R
O4 O 0.6706(9) 0.1801(7) -0.0140(5) 0.044(3) Uani 1 1 d .
C5 C 0.606(2) 0.1075(15) -0.0319(8) 0.084(10) Uani 1 1 d .
H5A H 0.5546 0.1000 -0.0196 0.101 Uiso 1 1 calc R
H5B H 0.6119 0.0614 -0.0206 0.101 Uiso 1 1 calc R
C6 C 0.615(2) 0.1194(11) -0.0939(7) 0.105(15) Uani 1 1 d .
H6A H 0.5888 0.1487 -0.1065 0.126 Uiso 1 1 calc R
H6B H 0.5915 0.0672 -0.1120 0.126 Uiso 1 1 calc R
C7 C 0.709(4) 0.1699(17) -0.1042(12) 0.24(4) Uani 1 1 d .
H7A H 0.7338 0.1356 -0.1076 0.286 Uiso 1 1 calc R
H7B H 0.7231 0.2054 -0.1349 0.286 Uiso 1 1 calc R
C8 C 0.7313(17) 0.216(2) -0.0532(8) 0.087(11) Uani 1 1 d .
H8A H 0.7811 0.2197 -0.0396 0.104 Uiso 1 1 calc R
H8B H 0.7421 0.2707 -0.0600 0.104 Uiso 1 1 calc R
O5 O 0.6643(9) 0.1751(10) 0.1785(5) 0.051(4) Uani 1 1 d .
C9 C 0.5980(13) 0.1583(19) 0.2180(6) 0.070(9) Uani 1 1 d .
H9A H 0.5451 0.1168 0.2050 0.085 Uiso 1 1 calc R
H9B H 0.5961 0.2073 0.2262 0.085 Uiso 1 1 calc R
C10 C 0.6251(19) 0.1281(12) 0.2665(6) 0.085(11) Uani 1 1 d .
H10A H 0.6120 0.1458 0.2994 0.102 Uiso 1 1 calc R
H10B H 0.5989 0.0691 0.2665 0.102 Uiso 1 1 calc R
C11 C 0.711(2) 0.164(2) 0.2601(10) 0.079(10) Uani 1 1 d .
H11A H 0.7287 0.1309 0.2785 0.095 Uiso 1 1 calc R
H11B H 0.7370 0.2173 0.2772 0.095 Uiso 1 1 calc R
C12 C 0.7390(19) 0.175(2) 0.2044(11) 0.101(13) Uani 1 1 d .
H12A H 0.7450 0.1293 0.1921 0.121 Uiso 1 1 calc R
H12B H 0.7895 0.2255 0.1989 0.121 Uiso 1 1 calc R
I2 I 1.0000 0.0000 0.0000 0.0631(10) Uani 1 6 d S
I3 I 1.3333 0.6667 0.1667 0.0624(10) Uani 1 6 d S

loop_
_atom_site_aniso_label
_atom_site_aniso_U_11
_atom_site_aniso_U_22
_atom_site_aniso_U_33
_atom_site_aniso_U_23
_atom_site_aniso_U_13
_atom_site_aniso_U_12
I1 0.0258(6) 0.0357(7) 0.0669(10) -0.0004(5) -0.0008(4) 0.0180(5)
Sr1 0.0265(8) 0.0248(7) 0.0379(9) 0.0009(5) 0.0011(5) 0.0135(6)
O1 0.027(6) 0.027(6) 0.038(10) 0.000 0.000 0.014(3)
O2 0.029(6) 0.029(6) 0.038(10) 0.000 0.000 0.014(3)
O3 0.070(10) 0.033(7) 0.091(12) 0.029(7) 0.050(9) 0.040(7)
C1 0.13(3) 0.049(16) 0.17(3) 0.08(2) -0.05(3) -0.009(18)
C2 0.64(11) 0.13(3) 0.10(2) 0.13(2) 0.24(4) 0.24(5)
C3 0.12(2) 0.23(4) 0.104(19) -0.09(2) 0.003(17) 0.14(3)
C4 0.16(4) 0.08(2) 0.26(5) 0.06(3) 0.17(4) 0.08(3)
O4 0.054(8) 0.021(5) 0.038(6) 0.012(5) -0.008(6) 0.003(5)
C5 0.16(3) 0.066(15) 0.034(9) 0.046(10) 0.037(14) 0.061(19)
C6 0.23(4) 0.013(7) 0.022(8) -0.016(6) -0.039(14) 0.020(14)
C7 0.58(10) 0.063(18) 0.079(19) 0.026(14) 0.17(4) 0.16(4)
C8 0.056(15) 0.12(3) 0.044(12) -0.002(14) -0.014(11) 0.017(17)
O5 0.064(9) 0.093(12) 0.033(6) -0.013(7) 0.002(6) 0.068(9)
C9 0.051(11) 0.16(3) 0.009(6) -0.008(10) -0.012(7) 0.063(16)
C10 0.16(3) 0.033(9) 0.013(7) -0.015(6) 0.024(11) 0.008(13)
C11 0.11(2) 0.11(2) 0.074(16) 0.026(16) 0.044(17) 0.09(2)
C12 0.08(2) 0.14(3) 0.090(19) 0.09(2) 0.020(16) 0.06(2)
I2 0.0562(14) 0.0562(14) 0.077(2) 0.000 0.000 0.0281(7)
I3 0.0547(14) 0.0547(14) 0.078(2) 0.000 0.000 0.0274(7)

loop_
_atom_type_symbol
_atom_type_description
_atom_type_scat_dispersion_real
_atom_type_scat_dispersion_imag
_atom_type_scat_source
C C 0.0033 0.0016 'International Tables Vol C Tables 4.2.6.8 and 6.1.1.4'
H H 0.0000 0.0000 'International Tables Vol C Tables 4.2.6.8 and 6.1.1.4'
O O 0.0106 0.0060 'International Tables Vol C Tables 4.2.6.8 and 6.1.1.4'
Sr Sr -1.5307 3.2498 'International Tables Vol C Tables 4.2.6.8 and 6.1.1.4'
I I -0.4742 1.8119 'International Tables Vol C Tables 4.2.6.8 and 6.1.1.4'

loop_
_geom_angle_atom_site_label_1
_geom_angle_atom_site_label_2
_geom_angle_atom_site_label_3
_geom_angle
_geom_angle_site_symmetry_1
_geom_angle_site_symmetry_3
Sr1 I1 Sr1 67.71(5) . 2_655
O1 Sr1 O2 61.0(6) . .
O1 Sr1 O5 79.8(5) . .
O2 Sr1 O5 140.7(5) . .
O1 Sr1 O4 137.8(5) . .
O2 Sr1 O4 76.8(5) . .
O5 Sr1 O4 142.4(4) . .
O1 Sr1 O3 151.6(5) . .
O2 Sr1 O3 147.4(5) . .
O5 Sr1 O3 71.9(4) . .
O4 Sr1 O3 70.6(4) . .
O1 Sr1 I1 86.77(5) . .
O2 Sr1 I1 86.67(4) . .
O5 Sr1 I1 92.4(4) . .
O4 Sr1 I1 89.7(3) . .
O3 Sr1 I1 94.3(3) . .
O1 Sr1 I1 86.69(5) . 3_665
O2 Sr1 I1 86.58(4) . 3_665
O5 Sr1 I1 90.5(3) . 3_665
O4 Sr1 I1 92.4(3) . 3_665
O3 Sr1 I1 93.4(3) . 3_665
I1 Sr1 I1 172.28(5) . 3_665
O1 Sr1 Sr1 41.1(3) . 2_655
O2 Sr1 Sr1 42.3(2) . 2_655
O5 Sr1 Sr1 107.2(4) . 2_655
O4 Sr1 Sr1 105.0(2) . 2_655
O3 Sr1 Sr1 150.5(3) . 2_655
I1 Sr1 Sr1 56.20(5) . 2_655
I1 Sr1 Sr1 116.09(5) 3_665 2_655
O1 Sr1 Sr1 41.1(3) . 3_665
O2 Sr1 Sr1 42.3(2) . 3_665
O5 Sr1 Sr1 106.2(3) . 3_665
O4 Sr1 Sr1 106.4(3) . 3_665
O3 Sr1 Sr1 149.5(3) . 3_665
I1 Sr1 Sr1 116.20(5) . 3_665
I1 Sr1 Sr1 56.09(5) 3_665 3_665
Sr1 Sr1 Sr1 60.0 2_655 3_665
Sr1 O1 Sr1 97.7(6) . 2_655
Sr1 O1 Sr1 97.7(6) . 3_665
Sr1 O1 Sr1 97.7(6) 2_655 3_665
Sr1 O2 Sr1 95.3(5) . 2_655
Sr1 O2 Sr1 95.3(5) . 3_665
Sr1 O2 Sr1 95.3(5) 2_655 3_665
C4 O3 C1 106(3) . .
C4 O3 Sr1 129.9(15) . .
C1 O3 Sr1 124(2) . .
C2 C1 O3 99(3) . .
C1 C2 C3 120(3) . .
C2 C3 C4 89.8(17) . .
O3 C4 C3 123(2) . .
C5 O4 C8 110.7(17) . .
C5 O4 Sr1 117.7(11) . .
C8 O4 Sr1 131.3(13) . .
O4 C5 C6 101.6(16) . .
C5 C6 C7 105(3) . .
C8 C7 C6 97(2) . .
O4 C8 C7 114(3) . .
C9 O5 C12 112.8(14) . .
C9 O5 Sr1 124.4(10) . .
C12 O5 Sr1 122.2(12) . .
O5 C9 C10 101.7(17) . .
C11 C10 C9 104.1(18) . .
C10 C11 C12 115(3) . .
C11 C12 O5 97(2) . .

loop_
_geom_bond_atom_site_label_1
_geom_bond_atom_site_label_2
_geom_bond_distance
_geom_bond_site_symmetry_2
I1 Sr1 3.3508(18) .
I1 Sr1 3.3548(18) 2_655
Sr1 O1 2.480(11) .
Sr1 O2 2.526(10) .
Sr1 O5 2.559(13) .
Sr1 O4 2.602(13) .
Sr1 O3 2.626(13) .
Sr1 I1 3.3548(18) 3_665
Sr1 Sr1 3.736(3) 2_655
Sr1 Sr1 3.736(3) 3_665
O1 Sr1 2.480(11) 2_655
O1 Sr1 2.480(11) 3_665
O2 Sr1 2.526(10) 2_655
O2 Sr1 2.526(10) 3_665
O3 C4 1.38(3) .
O3 C1 1.51(3) .
C1 C2 1.52(6) .
C2 C3 1.52(6) .
C3 C4 1.52(4) .
O4 C5 1.39(3) .
O4 C8 1.42(3) .
C5 C6 1.59(3) .
C6 C7 1.58(7) .
C7 C8 1.50(4) .
O5 C9 1.52(2) .
O5 C12 1.58(3) .
C9 C10 1.55(3) .
C10 C11 1.44(4) .
C11 C12 1.49(3) .
